data_2009693
loop_
_publ_author_name
'Kelkar, Shripad V.'
'Kilburn, Jeremy D.'
'Webster, Michael'

_publ_section_title
;Diethyl
 5,6-dihydro-2<i>H</i>-1,3-dithiolo[4,5-<i>b</i>][1,4]dithiin-2-ylphosphonate,
 C~9~H~15~O~3~PS~4~
;
_journal_issue 5
_journal_name_full 'Acta Crystallographica Section C'
_journal_page_first 724
_journal_page_last 726
_journal_paper_doi 10.1107/S0108270193011941
_journal_volume 50
_journal_year 1994
_chemical_formula_moiety 'C9 H15 O3 P1 S4'
_chemical_formula_sum 'C9 H15 O3 P S4'
_chemical_formula_weight 330.43
_chemical_name_systematic
;
2-Diethoxyphosphoryl-5,6-dihydro-1,3-dithiolo[4,5-b][1,4]dithiin
;
_space_group_IT_number 14
_symmetry_cell_setting monoclinic
_symmetry_space_group_name_Hall '-P 2yab'
_symmetry_space_group_name_H-M 'P 1 21/a 1'
_cell_angle_alpha 90.00
_cell_angle_beta 99.280(10)
_cell_angle_gamma 90.00
_cell_formula_units_Z 8
_cell_length_a 16.197(6)
_cell_length_b 9.141(2)
_cell_length_c 19.5400(10)
_cell_measurement_reflns_used 250
_cell_measurement_temperature 150
_cell_measurement_theta_max 26
_cell_measurement_theta_min 3
_cell_volume 2855.2(12)
_computing_cell_refinement 'CAD-4 software'
_computing_data_collection 'CAD-4 software (Enraf-Nonius, 1989)'
_computing_data_reduction 'CAD-4 software'
_computing_molecular_graphics 'ORTEPII  (Johnson, 1976)'
_computing_structure_refinement 'SHELX76  (Sheldrick, 1976)'
_computing_structure_solution 'SHELXS86  (Sheldrick, 1985)'
_diffrn_ambient_temperature 150
_diffrn_measurement_device
;                                 Enraf-Nonius FAST area
                                  detector
;
_diffrn_measurement_method \w
_diffrn_radiation_monochromator graphite
_diffrn_radiation_source 'rotating anode generator'
_diffrn_radiation_type MoK\a
_diffrn_radiation_wavelength 0.71069
_diffrn_reflns_av_R_equivalents 0.054
_diffrn_reflns_limit_h_max 22
_diffrn_reflns_limit_h_min -22
_diffrn_reflns_limit_k_max 12
_diffrn_reflns_limit_k_min -11
_diffrn_reflns_limit_l_max 12
_diffrn_reflns_limit_l_min -26
_diffrn_reflns_number 14911
_diffrn_reflns_theta_max 30.0
_diffrn_standards_number 0
_exptl_absorpt_coefficient_mu 0.74
_exptl_absorpt_correction_type none
_exptl_crystal_colour colourless
_exptl_crystal_density_diffrn 1.536
_exptl_crystal_description 'air-stable blocks'
_exptl_crystal_F_000 1376
_exptl_crystal_size_max 0.24
_exptl_crystal_size_mid 0.18
_exptl_crystal_size_min 0.10
_refine_diff_density_max 0.32
_refine_diff_density_min -0.27
_refine_ls_goodness_of_fit_obs 0.31
_refine_ls_hydrogen_treatment refU
_refine_ls_matrix_type full
_refine_ls_number_constraints 0
_refine_ls_number_parameters 320
_refine_ls_number_reflns 3607
_refine_ls_number_restraints 0
_refine_ls_R_factor_obs 0.0265
_refine_ls_shift/esd_max 0.1
_refine_ls_structure_factor_coef F
_refine_ls_weighting_details 'w = 1/[\s^2^(F) + 0.0015F^2^]'
_refine_ls_weighting_scheme calc
_refine_ls_wR_factor_obs 0.0367
_reflns_number_observed 3607
_reflns_number_total 7339
_reflns_observed_criterion F>3\s(F)
_cod_data_source_file ha1077.cif
_cod_data_source_block NUM_1
_cod_depositor_comments
;
The following automatic conversions were performed:

'_refine_ls_weighting_scheme' value '1/[\s^2^(F) + 0.0015F^2^]' was
changed to 'calc'. New tag '_refine_ls_weighting_details' was
created. The value of the new tag was set to 'w = 1/[\s^2^(F) +
0.0015F^2^]'.

Automatic conversion script
Id: cif_fix_values 3143 2015-03-26 13:38:13Z robertas 
;
_cod_original_cell_volume 2855.2(1.2)
_cod_original_sg_symbol_H-M 'P 21/a'
_cod_original_formula_sum 'C9 H15 O3 P1 S4'
_cod_database_code 2009693

loop_
_symmetry_equiv_pos_as_xyz
x,y,z
-x,-y,-z
1/2+x,1/2-y,z
1/2-x,1/2+y,-z

loop_
_atom_site_aniso_label
_atom_site_aniso_U_11
_atom_site_aniso_U_22
_atom_site_aniso_U_33
_atom_site_aniso_U_12
_atom_site_aniso_U_13
_atom_site_aniso_U_23
S1A 0.0136(3) 0.0188(3) 0.0265(4) 0.0019(2) 0.0041(3) 0.0067(3)
S2A 0.0205(3) 0.0253(3) 0.0230(4) 0.0007(3) 0.0055(3) 0.0092(3)
S3A 0.0168(3) 0.0139(3) 0.0257(4) 0.0024(2) 0.0040(3) 0.0021(3)
S4A 0.0131(3) 0.0229(3) 0.0151(3) -0.0021(2) 0.0015(3) 0.0007(3)
P1A 0.0122(3) 0.0138(3) 0.0176(4) 0.0004(2) 0.0011(3) -0.0024(3)
O1A 0.0165(8) 0.0193(8) 0.0258(11) -0.0033(7) 0.0059(8) -0.0015(8)
O2A 0.0183(9) 0.0195(8) 0.0278(11) 0.0036(7) -0.0070(8) -0.0027(8)
O3A 0.0238(9) 0.0138(8) 0.0194(10) 0.0044(7) 0.0051(8) 0.0006(7)
C1A 0.0151(12) 0.0270(13) 0.0266(17) -0.0004(11) 0.0073(12) 0.0034(12)
C2A 0.0189(12) 0.0232(12) 0.0251(16) -0.0054(11) 0.0068(12) 0.0028(12)
C3A 0.0155(12) 0.0160(11) 0.0200(15) -0.0009(10) 0.0036(11) -0.0023(11)
C4A 0.0129(11) 0.0139(11) 0.0177(14) -0.0009(10) 0.0011(10) -0.0021(10)
C5A 0.0135(11) 0.0153(11) 0.0178(14) 0.0004(10) 0.0024(10) -0.0036(11)
C6A 0.0260(14) 0.0374(15) 0.0212(16) 0.0017(12) -0.0061(12) -0.0021(13)
C7A 0.0217(14) 0.0291(14) 0.041(2) -0.0007(12) -0.0009(14) -0.0031(14)
C8A 0.0214(13) 0.0161(11) 0.0265(16) 0.0068(10) 0.0040(12) 0.0003(11)
C9A 0.0305(14) 0.0176(12) 0.0341(18) 0.0039(11) 0.0082(13) -0.0038(12)
S1B 0.0151(3) 0.0222(3) 0.0263(4) -0.0014(2) 0.0032(3) -0.0051(3)
S2B 0.0242(3) 0.0358(4) 0.0204(4) 0.0017(3) 0.0042(3) -0.0081(3)
S3B 0.0190(3) 0.0178(3) 0.0298(4) -0.0030(3) 0.0026(3) -0.0019(3)
S4B 0.0155(3) 0.0330(4) 0.0157(4) 0.0038(3) 0.0012(3) 0.0008(3)
P1B 0.0127(3) 0.0187(3) 0.0173(4) -0.0012(2) 0.0006(3) 0.0032(3)
O1B 0.0178(9) 0.0264(9) 0.0243(11) 0.0016(7) 0.0058(8) 0.0007(8)
O2B 0.0149(8) 0.0200(8) 0.0295(12) -0.0034(7) -0.0054(8) 0.0045(8)
O3B 0.0217(9) 0.0183(8) 0.0171(10) -0.0067(7) 0.0018(8) 0.0013(8)
C1B 0.0179(13) 0.0378(15) 0.0314(18) 0.0011(12) 0.0085(13) -0.0076(13)
C2B 0.0210(13) 0.0295(14) 0.0287(17) 0.0078(11) 0.0042(12) -0.0013(13)
C3B 0.0167(12) 0.0174(11) 0.0206(15) 0.0025(10) 0.0020(11) 0.0010(11)
C4B 0.0146(12) 0.0179(11) 0.0184(15) 0.0027(10) 0.0035(11) 0.0031(11)
C5B 0.0123(11) 0.0206(12) 0.0227(15) -0.0003(10) 0.0027(11) 0.0048(11)
C6B 0.0217(13) 0.0255(13) 0.0307(17) -0.0003(11) -0.0034(13) 0.0042(12)
C7B 0.0244(15) 0.0381(16) 0.041(2) -0.0080(13) -0.0072(14) 0.0065(15)
C8B 0.0237(13) 0.0248(13) 0.0290(17) -0.0132(11) 0.0035(13) -0.0040(13)
C9B 0.0386(16) 0.0219(13) 0.045(2) -0.0037(13) 0.0155(16) 0.0048(14)

loop_
_atom_site_label
_atom_site_fract_x
_atom_site_fract_y
_atom_site_fract_z
_atom_site_U_iso_or_equiv
_atom_site_thermal_displace_type
_atom_site_calc_flag
S1A 0.12926(4) 0.59609(6) 0.03763(4) 0.0195(3) Uani d
S2A 0.18492(4) 0.32845(7) 0.16330(4) 0.0227(3) Uani d
S3A 0.34226(4) 0.30766(6) 0.10434(4) 0.0187(3) Uani d
S4A 0.29113(4) 0.52483(6) -0.00605(3) 0.0171(3) Uani d
P1A 0.44751(4) 0.58225(6) 0.09249(4) 0.0147(3) Uani d
O1A 0.48190(10) 0.6772(2) 0.04350(10) 0.0203(8) Uani d
O2A 0.51100(10) 0.4880(2) 0.14340(10) 0.0230(9) Uani d
O3A 0.39710(10) 0.6660(2) 0.14280(10) 0.0188(8) Uani d
C1A 0.06470(10) 0.5128(3) 0.0949(2) 0.0225(13) Uani d
C2A 0.08330(10) 0.3531(3) 0.11120(10) 0.0220(12) Uani d
C3A 0.24500(10) 0.3957(2) 0.10400(10) 0.0171(12) Uani d
C4A 0.22240(10) 0.4951(2) 0.05450(10) 0.0150(11) Uani d
C5A 0.38100(10) 0.4411(2) 0.04810(10) 0.0155(11) Uani d
C6A 0.5659(2) 0.5493(3) 0.2030(2) 0.0293(14) Uani d
C7A 0.6482(2) 0.5910(3) 0.1851(2) 0.0313(15) Uani d
C8A 0.3511(2) 0.8007(2) 0.12170(10) 0.0213(12) Uani d
C9A 0.3711(2) 0.9109(3) 0.1789(2) 0.0271(14) Uani d
S1B 0.86313(4) 0.58945(7) 0.46053(4) 0.0212(3) Uani d
S2B 0.79525(4) 0.36666(8) 0.32297(4) 0.0267(3) Uani d
S3B 0.64058(4) 0.32970(6) 0.38656(4) 0.0223(3) Uani d
S4B 0.70227(4) 0.51688(7) 0.50683(4) 0.0215(3) Uani d
P1B 0.54712(4) 0.60806(6) 0.41364(4) 0.0164(3) Uani d
O1B 0.52410(10) 0.7059(2) 0.46710(10) 0.0226(9) Uani d
O2B 0.47260(10) 0.5288(2) 0.36660(10) 0.0225(9) Uani d
O3B 0.59420(10) 0.6850(2) 0.35940(10) 0.0192(8) Uani d
C1B 0.9293(2) 0.4909(3) 0.4086(2) 0.0285(14) Uani d
C2B 0.8955(2) 0.3468(3) 0.3790(2) 0.0264(14) Uani d
C3B 0.73810(10) 0.4159(2) 0.38740(10) 0.0183(12) Uani d
C4B 0.76660(10) 0.4994(2) 0.44240(10) 0.0169(12) Uani d
C5B 0.60840(10) 0.4533(2) 0.45010(10) 0.0185(12) Uani d
C6B 0.4064(2) 0.6175(3) 0.3270(2) 0.0268(13) Uani d
C7B 0.3455(2) 0.5194(3) 0.2857(2) 0.0357(16) Uani d
C8B 0.6462(2) 0.8150(3) 0.3766(2) 0.0259(13) Uani d
C9B 0.6251(2) 0.9239(3) 0.3197(2) 0.0342(15) Uani d
H1A 0.0079 0.5207 0.0736 0.035(2) Uiso calc
H2A 0.0729 0.5657 0.1373 0.035(2) Uiso calc
H3A 0.0419 0.3154 0.1357 0.035(2) Uiso calc
H4A 0.0816 0.3010 0.0689 0.035(2) Uiso calc
H5A 0.4158 0.3892 0.0217 0.035(2) Uiso calc
H6A 0.5401 0.6337 0.2186 0.035(2) Uiso calc
H7A 0.5742 0.4784 0.2390 0.035(2) Uiso calc
H8A 0.6841 0.6246 0.2253 0.035(2) Uiso calc
H9A 0.6420 0.6655 0.1507 0.035(2) Uiso calc
H10A 0.6718 0.5063 0.1676 0.035(2) Uiso calc
H11A 0.3676 0.8376 0.0804 0.035(2) Uiso calc
H12A 0.2927 0.7813 0.1136 0.035(2) Uiso calc
H13A 0.3415 0.9978 0.1637 0.035(2) Uiso calc
H14A 0.4294 0.9305 0.1872 0.035(2) Uiso calc
H15A 0.3540 0.8779 0.2206 0.035(2) Uiso calc
H1B 0.9816 0.4728 0.4371 0.035(2) Uiso calc
H2B 0.9375 0.5522 0.3710 0.035(2) Uiso calc
H3B 0.9344 0.3054 0.3530 0.035(2) Uiso calc
H4B 0.8888 0.2832 0.4162 0.035(2) Uiso calc
H5B 0.5723 0.3997 0.4747 0.035(2) Uiso calc
H6B 0.3792 0.6731 0.3579 0.035(2) Uiso calc
H7B 0.4299 0.6816 0.2971 0.035(2) Uiso calc
H8B 0.3028 0.5763 0.2592 0.035(2) Uiso calc
H9B 0.3212 0.4528 0.3140 0.035(2) Uiso calc
H10B 0.3748 0.4663 0.2553 0.035(2) Uiso calc
H11B 0.6354 0.8556 0.4190 0.035(2) Uiso calc
H12B 0.7036 0.7891 0.3810 0.035(2) Uiso calc
H13B 0.6603 1.0066 0.3306 0.035(2) Uiso calc
H14B 0.5684 0.9523 0.3178 0.035(2) Uiso calc
H15B 0.6329 0.8855 0.2760 0.035(2) Uiso calc

loop_
_atom_type_symbol
_atom_type_scat_source
C 'SHELX76 (Sheldrick, 1976)'
H 'SHELX76 (Sheldrick, 1976)'
O 'SHELX76 (Sheldrick, 1976)'
P 'SHELX76 (Sheldrick, 1976)'
S 'SHELX76 (Sheldrick, 1976)'

loop_
_geom_angle_atom_site_label_1
_geom_angle_atom_site_label_2
_geom_angle_atom_site_label_3
_geom_angle
_geom_angle_publ_flag
S1A C1A C2A 114.8(2) no
C1A C2A S2A 111.8(2) no
C2A S2A C3A 97.90(10) yes
S2A C3A C4A 127.2(2) no
C3A C4A S1A 128.5(2) no
C4A S1A C1A 103.10(10) yes
S1A C4A S4A 114.10(10) no
S2A C3A S3A 115.50(10) no
S4A C4A C3A 117.3(2) yes
C4A C3A S3A 117.0(2) yes
C3A S3A C5A 95.00(10) yes
S3A C5A S4A 108.10(10) yes
C5A S4A C4A 94.40(10) yes
P1A C5A S3A 115.20(10) no
P1A C5A S4A 109.70(10) no
C5A P1A O1A 111.60(10) no
C5A P1A O2A 101.00(10) no
C5A P1A O3A 108.50(10) no
O1A P1A O2A 117.40(10) no
O1A P1A O3A 114.20(10) no
O2A P1A O3A 102.90(10) no
P1A O2A C6A 123.2(2) no
P1A O3A C8A 121.6(2) no
O2A C6A C7A 111.4(2) no
O3A C8A C9A 108.4(2) no
S1B C1B C2B 115.7(2) no
C1B C2B S2B 112.2(2) no
C2B S2B C3B 96.80(10) yes
S2B C3B C4B 125.0(2) no
C3B C4B S1B 127.7(2) no
C4B S1B C1B 103.90(10) yes
S1B C4B S4B 115.00(10) no
S2B C3B S3B 117.40(10) no
S4B C4B C3B 117.2(2) yes
C4B C3B S3B 117.0(2) yes
C3B S3B C5B 94.10(10) yes
S3B C5B S4B 108.10(10) yes
C5B S4B C4B 93.90(10) yes
P1B C5B S3B 114.70(10) no
P1B C5B S4B 109.90(10) no
C5B P1B O1B 112.50(10) no
C5B P1B O2B 101.00(10) no
C5B P1B O3B 108.70(10) no
O1B P1B O2B 116.00(10) no
O1B P1B O3B 114.40(10) no
O2B P1B O3B 102.90(10) no
P1B O2B C6B 118.8(2) no
P1B O3B C8B 122.3(2) no
O2B C6B C7B 108.8(2) no
O3B C8B C9B 108.5(2) no

loop_
_geom_bond_atom_site_label_1
_geom_bond_atom_site_label_2
_geom_bond_site_symmetry_1
_geom_bond_site_symmetry_2
_geom_bond_distance
_geom_bond_publ_flag
S1A C1A . . 1.817(3) yes
S1A C4A . . 1.753(2) yes
S2A C2A . . 1.805(3) yes
S2A C3A . . 1.742(3) yes
S3A C3A . . 1.767(2) yes
S3A C5A . . 1.820(2) yes
S4A C4A . . 1.772(3) yes
S4A C5A . . 1.825(2) yes
C1A C2A . . 1.514(3) yes
C3A C4A . . 1.334(3) yes
P1A C5A . . 1.810(2) yes
P1A O1A . . 1.466(2) yes
P1A O2A . . 1.568(2) no
P1A O3A . . 1.574(2) no
O2A C6A . . 1.458(3) no
C6A C7A . . 1.483(4) no
O3A C8A . . 1.464(3) no
C8A C9A . . 1.502(4) no
S1B C1B . . 1.828(3) yes
S1B C4B . . 1.752(2) yes
S2B C2B . . 1.815(3) yes
S2B C3B . . 1.737(3) yes
S3B C3B . . 1.762(2) yes
S3B C5B . . 1.816(3) yes
S4B C4B . . 1.766(3) yes
S4B C5B . . 1.827(2) yes
C1B C2B . . 1.506(4) yes
C3B C4B . . 1.339(4) yes
P1B C5B . . 1.807(2) yes
P1B O1B . . 1.468(2) yes
P1B O2B . . 1.570(2) no
P1B O3B . . 1.568(2) no
O2B C6B . . 1.463(3) no
C6B C7B . . 1.474(4) no
O3B C8B . . 1.463(3) no
C8B C9B . . 1.490(4) no

loop_
_geom_torsion_atom_site_label_1
_geom_torsion_atom_site_label_2
_geom_torsion_atom_site_label_3
_geom_torsion_atom_site_label_4
_geom_torsion
_geom_torsion_publ_flag
P1A O2A C6A C7A -92.3(3) yes
P1A O3A C8A C9A -133.4(2) yes
O1A P1A C5A S4A -62.9(2) no
O1A P1A C5A S3A 175.00(10) no
S1A C1A C2A S2A 67.8(2) no
P1B O2B C6B C7B 178.3(2) yes
P1B O3B C8B C9B -133.9(2) yes
O1B P1B C5B S4B -56.9(2) no
O1B P1B C5B S3B -178.9(2) no
S1B C1B C2B S2B 59.3(2) no
